data_2010721
loop_
_publ_author_name
'Virovets, Alexander V.'
'Fedin, Vladimir P.'
'Samsonenko, Denis G.'
'Clegg, William'

_publ_section_title
;
 A new cluster complex, (NH~4~)~6~[Mo~4~Se~4~(CN)~12~]&#x00B7;6H~2~O,
 containing a tetranuclear mixed-valence molybdenum core
;
_journal_issue 3
_journal_name_full 'Acta Crystallographica Section C'
_journal_page_first 272
_journal_page_last 273
_journal_paper_doi 10.1107/S0108270199015644
_journal_volume 56
_journal_year 2000
_chemical_formula_iupac '(N H4)6 [Mo4 Se4 (C N)12] , 6H2 O'
_chemical_formula_structural '(N H4)6 [Mo4 Se4 (C N)12] , 6H2 O'
_chemical_formula_sum 'C12 H36 Mo4 N18 O6 Se4'
_chemical_formula_weight 1228.19
_chemical_name_systematic
;
hexaammonium tetra-\m~3~-selenido-tetrakis[tricyanomolybdenum] hexahydrate
;
_space_group_IT_number 224
_symmetry_cell_setting cubic
_symmetry_space_group_name_Hall '-P 4bc 2bc 3'
_symmetry_space_group_name_H-M 'P n -3 m :2'
_audit_creation_method SHELXL-97
_cell_angle_alpha 90.00
_cell_angle_beta 90.00
_cell_angle_gamma 90.00
_cell_formula_units_Z 2
_cell_length_a 12.1800(10)
_cell_length_b 12.1800(10)
_cell_length_c 12.1800(10)
_cell_measurement_reflns_used 4887
_cell_measurement_temperature 160(2)
_cell_measurement_theta_max 28.6
_cell_measurement_theta_min 2.9
_cell_volume 1806.9(3)
_computing_cell_refinement 'SAINT (Bruker, 1998)'
_computing_data_collection 'SMART (Bruker, 1998)'
_computing_data_reduction SAINT
_computing_molecular_graphics SHELXTL
_computing_publication_material 'SHELXTL and local programs'
_computing_structure_refinement SHELXTL
_computing_structure_solution 'SHELXTL (Sheldrick, 1998)'
_diffrn_ambient_temperature 160(2)
_diffrn_detector_area_resol_mean 8.125
_diffrn_measured_fraction_theta_full .987
_diffrn_measured_fraction_theta_max .987
_diffrn_measurement_device_type 'Siemens SMART CCD'
_diffrn_measurement_method '\w rotation with narrow frames'
_diffrn_radiation_monochromator graphite
_diffrn_radiation_source 'fine-focus sealed tube'
_diffrn_radiation_type MoK\a
_diffrn_radiation_wavelength .71073
_diffrn_reflns_av_R_equivalents .039
_diffrn_reflns_av_sigmaI/netI .030
_diffrn_reflns_limit_h_max 16
_diffrn_reflns_limit_h_min -7
_diffrn_reflns_limit_k_max 15
_diffrn_reflns_limit_k_min -16
_diffrn_reflns_limit_l_max 15
_diffrn_reflns_limit_l_min -15
_diffrn_reflns_number 10436
_diffrn_reflns_theta_full 28.65
_diffrn_reflns_theta_max 28.65
_diffrn_reflns_theta_min 2.36
_diffrn_standards_decay_% 0
_diffrn_standards_number 0
_exptl_absorpt_coefficient_mu 5.440
_exptl_absorpt_correction_T_max .928
_exptl_absorpt_correction_T_min .784
_exptl_absorpt_correction_type multi-scan
_exptl_absorpt_process_details '(SADABS; Sheldrick, 1997)'
_exptl_crystal_colour black
_exptl_crystal_density_diffrn 2.257
_exptl_crystal_density_meas ?
_exptl_crystal_density_method 'not measured'
_exptl_crystal_description octahedron
_exptl_crystal_F_000 1172
_exptl_crystal_size_max .20
_exptl_crystal_size_mid .18
_exptl_crystal_size_min .15
_refine_diff_density_max .973
_refine_diff_density_min -1.126
_refine_ls_extinction_coef .00004(14)
_refine_ls_extinction_method 'SHELXTL (Sheldrick, 1998)'
_refine_ls_goodness_of_fit_ref 1.480
_refine_ls_hydrogen_treatment refxyz
_refine_ls_matrix_type full
_refine_ls_number_parameters 33
_refine_ls_number_reflns 468
_refine_ls_number_restraints 4
_refine_ls_restrained_S_all 1.474
_refine_ls_R_factor_all .080
_refine_ls_R_factor_gt .068
_refine_ls_shift/su_max .007
_refine_ls_shift/su_mean .002
_refine_ls_structure_factor_coef Fsqd
_refine_ls_weighting_details 'w = 1/[\s^2^(Fo^2^)+(0.0111P)^2^+84.4748P] where P = (Fo^2^+2Fc^2^)/3'
_refine_ls_weighting_scheme calc
_refine_ls_wR_factor_ref .184
_reflns_number_gt 384
_reflns_number_total 468
_reflns_threshold_expression I>2\s(I)
_cod_data_source_file gs1060.cif
_cod_data_source_block I
_cod_depositor_comments
;
The following automatic conversions were performed:

'_exptl_crystal_density_meas' value 'none' was changed to '?' - the
value is perceived as not measured.

Automatic conversion script
Id: cif_fix_values 3008 2015-01-20 13:52:24Z robertas 
;
_cod_original_sg_symbol_H-M 'P n -3 m'
_cod_database_code 2010721
_cod_database_fobs_code 2010721

loop_
_symmetry_equiv_pos_as_xyz
'x, y, z'
'-x+1/2, -y+1/2, z'
'-x+1/2, y, -z+1/2'
'x, -y+1/2, -z+1/2'
'z, x, y'
'z, -x+1/2, -y+1/2'
'-z+1/2, -x+1/2, y'
'-z+1/2, x, -y+1/2'
'y, z, x'
'-y+1/2, z, -x+1/2'
'y, -z+1/2, -x+1/2'
'-y+1/2, -z+1/2, x'
'y+1/2, x+1/2, -z'
'-y, -x, -z'
'y+1/2, -x, z+1/2'
'-y, x+1/2, z+1/2'
'x+1/2, z+1/2, -y'
'-x, z+1/2, y+1/2'
'-x, -z, -y'
'x+1/2, -z, y+1/2'
'z+1/2, y+1/2, -x'
'z+1/2, -y, x+1/2'
'-z, y+1/2, x+1/2'
'-z, -y, -x'
'-x, -y, -z'
'x-1/2, y-1/2, -z'
'x-1/2, -y, z-1/2'
'-x, y-1/2, z-1/2'
'-z, -x, -y'
'-z, x-1/2, y-1/2'
'z-1/2, x-1/2, -y'
'z-1/2, -x, y-1/2'
'-y, -z, -x'
'y-1/2, -z, x-1/2'
'-y, z-1/2, x-1/2'
'y-1/2, z-1/2, -x'
'-y-1/2, -x-1/2, z'
'y, x, z'
'-y-1/2, x, -z-1/2'
'y, -x-1/2, -z-1/2'
'-x-1/2, -z-1/2, y'
'x, -z-1/2, -y-1/2'
'x, z, y'
'-x-1/2, z, -y-1/2'
'-z-1/2, -y-1/2, x'
'-z-1/2, y, -x-1/2'
'z, -y-1/2, -x-1/2'
'z, y, x'

loop_
_atom_site_label
_atom_site_fract_x
_atom_site_fract_y
_atom_site_fract_z
_atom_site_U_iso_or_equiv
_atom_site_adp_type
_atom_site_calc_flag
_atom_site_refinement_flags
_atom_site_occupancy
_atom_site_disorder_assembly
_atom_site_disorder_group
_atom_site_type_symbol
Mo1 .33379(12) .33379(12) .16621(12) .0184(7) Uani d S 1 . . Mo
Se1 .13358(15) .36642(15) .13358(15) .0191(7) Uani d S 1 . . Se
C1 .3450(11) .5115(16) .1550(11) .031(4) Uani d S 1 . . C
N1 .3495(12) .6041(14) .1505(12) .046(5) Uani d S 1 . . N
O1 .1056(9) .6695(14) .1056(9) .033(3) Uani d SPD .50 . . O
N2 .1056(9) .6695(14) .1056(9) .033(3) Uani d SP .50 . . N
H1 .117(11) .749(4) .117(11) .030 Uiso d SD 1 . . H
H2 .029(9) .64(2) .116(9) .030 Uiso d PD .50 . . H
H3 .159(4) .641(15) .159(4) .030 Uiso d SD 1 . . H

loop_
_atom_site_aniso_label
_atom_site_aniso_U_11
_atom_site_aniso_U_22
_atom_site_aniso_U_33
_atom_site_aniso_U_12
_atom_site_aniso_U_13
_atom_site_aniso_U_23
Mo1 .0184(7) .0184(7) .0184(7) -.0006(6) .0006(6) .0006(6)
Se1 .0191(7) .0191(7) .0191(7) .0005(7) -.0005(7) .0005(7)
C1 .031(6) .032(10) .031(6) -.013(5) .005(8) .013(5)
N1 .057(8) .024(9) .057(8) .006(6) .005(11) -.006(6)
O1 .035(5) .028(8) .035(5) -.001(5) -.002(7) -.001(5)
N2 .035(5) .028(8) .035(5) -.001(5) -.002(7) -.001(5)

loop_
_atom_type_symbol
_atom_type_description
_atom_type_scat_dispersion_real
_atom_type_scat_dispersion_imag
_atom_type_scat_source
C C .0033 .0016 'International Tables Vol C Tables 4.2.6.8 and 6.1.1.4'
H H .0000 .0000 'International Tables Vol C Tables 4.2.6.8 and 6.1.1.4'
N N .0061 .0033 'International Tables Vol C Tables 4.2.6.8 and 6.1.1.4'
O O .0106 .0060 'International Tables Vol C Tables 4.2.6.8 and 6.1.1.4'
Se Se -.0929 2.2259 'International Tables Vol C Tables 4.2.6.8 and 6.1.1.4'
Mo Mo -1.6832 .6857 'International Tables Vol C Tables 4.2.6.8 and 6.1.1.4'

loop_
_geom_angle_atom_site_label_1
_geom_angle_atom_site_label_2
_geom_angle_atom_site_label_3
_geom_angle_site_symmetry_1
_geom_angle_site_symmetry_3
_geom_angle
_geom_angle_publ_flag
Mo1 Mo1 Mo1 2 3 60.0 no
Mo1 Mo1 Mo1 2 4 60.0 no
Mo1 Mo1 Mo1 3 4 60.0 no
Se1 Mo1 Mo1 2 2 54.78(6) no
Se1 Mo1 Mo1 . 2 54.78(6) yes
Se1 Mo1 Mo1 3 2 102.98(7) no
Se1 Mo1 Mo1 2 3 102.98(7) no
Se1 Mo1 Mo1 . 3 54.78(6) no
Se1 Mo1 Mo1 3 3 54.78(6) no
Se1 Mo1 Mo1 2 4 54.78(6) no
Se1 Mo1 Mo1 . 4 102.98(7) yes
Se1 Mo1 Mo1 3 4 54.78(6) no
Se1 Mo1 Se1 2 . 106.52(8) no
Se1 Mo1 Se1 2 3 106.52(8) no
Se1 Mo1 Se1 . 3 106.52(8) yes
C1 Mo1 Mo1 8 2 95.1(5) no
C1 Mo1 Mo1 . 2 138.5(3) yes
C1 Mo1 Mo1 11 2 138.5(3) no
C1 Mo1 Mo1 8 3 138.5(3) no
C1 Mo1 Mo1 . 3 95.1(5) yes
C1 Mo1 Mo1 11 3 138.5(3) no
C1 Mo1 Mo1 8 4 138.5(3) no
C1 Mo1 Mo1 . 4 138.5(3) no
C1 Mo1 Mo1 11 4 95.1(5) no
C1 Mo1 Se1 8 2 83.9(3) no
C1 Mo1 Se1 . 2 161.9(5) no
C1 Mo1 Se1 11 2 83.9(3) no
C1 Mo1 Se1 8 . 83.9(3) no
C1 Mo1 Se1 . . 83.9(3) no
C1 Mo1 Se1 11 . 161.9(5) no
C1 Mo1 Se1 8 3 161.9(5) no
C1 Mo1 Se1 . 3 83.9(3) no
C1 Mo1 Se1 11 3 83.9(3) no
C1 Mo1 C1 8 . 82.6(8) no
C1 Mo1 C1 8 11 82.6(8) no
C1 Mo1 C1 . 11 82.6(8) yes
Mo1 Se1 Mo1 2 . 70.40(10) no
Mo1 Se1 Mo1 2 3 70.40(10) no
Mo1 Se1 Mo1 . 3 70.40(10) yes
N1 C1 Mo1 . . 179(2) yes
H1 O1 H2 . . 116(10) no
H1 O1 H3 . . 99(10) no
H2 O1 H3 . . 115(10) no

loop_
_geom_bond_atom_site_label_1
_geom_bond_atom_site_label_2
_geom_bond_site_symmetry_2
_geom_bond_distance
_geom_bond_publ_flag
Mo1 Mo1 2 2.886(4) yes
Mo1 Mo1 3 2.887(4) no
Mo1 Mo1 4 2.887(4) no
Mo1 Se1 . 2.502(3) yes
Mo1 Se1 2 2.502(3) no
Mo1 Se1 3 2.503(3) no
Mo1 C1 . 2.17(2) yes
Mo1 C1 8 2.17(2) no
Mo1 C1 11 2.17(2) no
Se1 Mo1 2 2.502(3) no
Se1 Mo1 3 2.502(3) no
C1 N1 . 1.13(2) yes
O1 H1 . .99(3) no
O1 H2 . .99(3) no
O1 H3 . .99(3) no

loop_
_geom_hbond_atom_site_label_D
_geom_hbond_atom_site_label_H
_geom_hbond_atom_site_label_A
_geom_hbond_site_symmetry_A
_geom_hbond_distance_DH
_geom_hbond_distance_HA
_geom_hbond_distance_DA
_geom_hbond_angle_DHA
O1 H1 N1 2_565 .99(3) 1.88(4) 2.86(3) 174(17)
O1 H2 O1 30_565 .99(3) 1.82(3) 2.80(2) 166(5)
